data_4126195
loop_
_publ_author_name
'Liu, Xuncheng'
'He, Bo'
'Anderson, Christopher L.'
'Kang, Jun'
'Chen, Teresa'
'Chen, Jinxiang'
'Feng, Shizhen'
'Zhang, Lianjie'
'Kolaczkowski, Matthew A.'
'Teat, Simon J.'
'Brady, Michael A.'
'Zhu, Chenhui'
'Wang, Lin-Wang'
'Chen, Junwu'
'Liu, Yi'

_publ_section_title
;
 para-Azaquinodimethane: A Compact Quinodimethane Variant as an Ambient
 Stable Building Block for High-Performance Low Band Gap Polymers.
;
_journal_issue 24
_journal_name_full 'Journal of the American Chemical Society'
_journal_page_first 8355
_journal_page_last 8363
_journal_paper_doi 10.1021/jacs.7b04031
_journal_volume 139
_journal_year 2017
_chemical_formula_sum 'C14 H10 N2 O2 S2'
_chemical_formula_weight 302.36
_space_group_crystal_system triclinic
_space_group_IT_number 2
_space_group_name_Hall '-P 1'
_space_group_name_H-M_alt 'P -1'
_symmetry_space_group_name_Hall '-P 1'
_symmetry_space_group_name_H-M 'P -1'
_atom_sites_solution_hydrogens difmap
_atom_sites_solution_primary 'Intrinsic phasing'
_atom_sites_solution_secondary difmap
_audit_creation_method SHELXL-2014/7
_cell_angle_alpha 95.385(9)
_cell_angle_beta 96.169(9)
_cell_angle_gamma 94.844(8)
_cell_formula_units_Z 1
_cell_length_a 3.8141(5)
_cell_length_b 5.5850(8)
_cell_length_c 14.3443(19)
_cell_measurement_reflns_used 3477
_cell_measurement_temperature 100(2)
_cell_measurement_theta_max 40.23
_cell_measurement_theta_min 4.01
_cell_volume 301.07(7)
_computing_cell_refinement 'Bruker SAINT v8.34a'
_computing_data_collection 'Bruker APEX 2'
_computing_data_reduction 'Bruker SAINT v8.34a'
_computing_molecular_graphics 'Bruker SHELXTL'
_computing_publication_material 'Bruker SHELXTL & local programs'
_computing_structure_refinement 'SHELXL-2014/7 (Sheldrick, 2014)'
_computing_structure_solution 'Bruker SHELXTL 2014/4'
_diffrn_ambient_temperature 100(2)
_diffrn_detector_area_resol_mean 10.42
_diffrn_measured_fraction_theta_full 0.999
_diffrn_measured_fraction_theta_max 0.969
_diffrn_measurement_device_type 'Bruker D8 with PHOTON 100 detector'
_diffrn_measurement_method '\w/\q shutterless scans'
_diffrn_radiation_type synchrotron
_diffrn_radiation_wavelength 0.7749
_diffrn_reflns_av_R_equivalents 0.0452
_diffrn_reflns_av_unetI/netI 0.0768
_diffrn_reflns_Laue_measured_fraction_full 0.999
_diffrn_reflns_Laue_measured_fraction_max 0.969
_diffrn_reflns_limit_h_max 6
_diffrn_reflns_limit_h_min -6
_diffrn_reflns_limit_k_max 9
_diffrn_reflns_limit_k_min -9
_diffrn_reflns_limit_l_max 23
_diffrn_reflns_limit_l_min -23
_diffrn_reflns_number 5449
_diffrn_reflns_point_group_measured_fraction_full 0.999
_diffrn_reflns_point_group_measured_fraction_max 0.969
_diffrn_reflns_theta_full 30.000
_diffrn_reflns_theta_max 40.361
_diffrn_reflns_theta_min 3.132
_diffrn_source 'Advanced Light Source station 11.3.1'
_exptl_absorpt_coefficient_mu 0.556
_exptl_absorpt_correction_T_max 0.997
_exptl_absorpt_correction_T_min 0.665
_exptl_absorpt_correction_type multi-scan
_exptl_absorpt_process_details 'SADABS 2014/5 Bruker AXS Madison WI USA'
_exptl_crystal_colour yellow
_exptl_crystal_density_diffrn 1.668
_exptl_crystal_description plate
_exptl_crystal_F_000 156
_exptl_crystal_size_max 0.300
_exptl_crystal_size_mid 0.200
_exptl_crystal_size_min 0.005
_refine_diff_density_max 0.737
_refine_diff_density_min -0.729
_refine_diff_density_rms 0.117
_refine_ls_extinction_method none
_refine_ls_goodness_of_fit_ref 1.018
_refine_ls_hydrogen_treatment refall
_refine_ls_matrix_type full
_refine_ls_number_parameters 111
_refine_ls_number_reflns 2864
_refine_ls_number_restraints 0
_refine_ls_restrained_S_all 1.018
_refine_ls_R_factor_all 0.0758
_refine_ls_R_factor_gt 0.0525
_refine_ls_shift/su_max 0.000
_refine_ls_shift/su_mean 0.000
_refine_ls_structure_factor_coef Fsqd
_refine_ls_weighting_details 'w=1/[\s^2^(Fo^2^)+(0.0519P)^2^+0.2066P] where P=(Fo^2^+2Fc^2^)/3'
_refine_ls_weighting_scheme calc
_refine_ls_wR_factor_gt 0.1151
_refine_ls_wR_factor_ref 0.1251
_reflns_Friedel_coverage 0.000
_reflns_number_gt 2245
_reflns_number_total 2864
_reflns_threshold_expression 'I > 2\s(I)'
_cod_data_source_file ja7b04031_si_002.cif
_cod_data_source_block DT_DKP_NH_a
_cod_depositor_comments 'Adding full bibliography for 4126195--4126196.cif.'
_cod_database_code 4126195
_shelx_shelxl_version_number 2014/7
_shelx_space_group_comment
;
The symmetry employed for this shelxl refinement is uniquely defined
by the following loop, which should always be used as a source of
symmetry information in preference to the above space-group names.
They are only intended as comments.
;
_shelx_estimated_absorpt_t_min 0.851
_shelx_estimated_absorpt_t_max 0.997

loop_
_space_group_symop_operation_xyz
'x, y, z'
'-x, -y, -z'

loop_
_atom_site_label
_atom_site_type_symbol
_atom_site_fract_x
_atom_site_fract_y
_atom_site_fract_z
_atom_site_U_iso_or_equiv
_atom_site_adp_type
_atom_site_occupancy
_atom_site_site_symmetry_order
_atom_site_calc_flag
O1 O 0.9488(3) 0.8654(2) 0.58701(9) 0.0157(2) Uani 1 1 d
C1 C 0.7387(4) 0.6969(3) 0.54726(11) 0.0098(2) Uani 1 1 d
N1 N 0.6250(3) 0.6882(2) 0.45355(9) 0.0094(2) Uani 1 1 d
H1N H 0.716(7) 0.803(5) 0.4256(19) 0.020(6) Uiso 1 1 d
C2 C 0.3930(4) 0.5045(3) 0.40155(11) 0.0090(2) Uani 1 1 d
C3 C 0.2738(4) 0.4932(3) 0.30840(11) 0.0096(2) Uani 1 1 d
H3 H 0.129(7) 0.350(6) 0.286(2) 0.033(8) Uiso 1 1 d
C4 C 0.3341(4) 0.6582(3) 0.23908(10) 0.0089(2) Uani 1 1 d
C5 C 0.5048(4) 0.8888(3) 0.24423(11) 0.0105(2) Uani 1 1 d
H5 H 0.618(6) 0.977(5) 0.2984(18) 0.017(6) Uiso 1 1 d
C6 C 0.4835(4) 0.9850(3) 0.15607(11) 0.0117(3) Uani 1 1 d
H6 H 0.593(7) 1.135(5) 0.1473(19) 0.022(6) Uiso 1 1 d
C7 C 0.2952(4) 0.8311(3) 0.08468(11) 0.0116(3) Uani 1 1 d
H7 H 0.245(6) 0.853(5) 0.0184(18) 0.017(6) Uiso 1 1 d
S1 S 0.14703(10) 0.56663(7) 0.12400(3) 0.01110(10) Uani 1 1 d

loop_
_atom_site_aniso_label
_atom_site_aniso_U_11
_atom_site_aniso_U_22
_atom_site_aniso_U_33
_atom_site_aniso_U_23
_atom_site_aniso_U_13
_atom_site_aniso_U_12
O1 0.0196(5) 0.0119(5) 0.0132(5) 0.0007(4) -0.0005(4) -0.0089(4)
C1 0.0098(5) 0.0084(6) 0.0109(6) 0.0002(5) 0.0020(4) -0.0018(4)
N1 0.0112(5) 0.0072(5) 0.0094(5) 0.0000(4) 0.0020(4) -0.0024(4)
C2 0.0087(5) 0.0067(5) 0.0112(6) -0.0001(4) 0.0026(4) -0.0012(4)
C3 0.0106(5) 0.0080(6) 0.0101(6) 0.0005(5) 0.0026(4) -0.0016(4)
C4 0.0093(5) 0.0080(6) 0.0090(6) -0.0005(4) 0.0018(4) -0.0009(4)
C5 0.0119(6) 0.0082(6) 0.0111(6) -0.0003(5) 0.0021(4) -0.0006(4)
C6 0.0127(6) 0.0085(6) 0.0140(6) 0.0020(5) 0.0025(5) -0.0006(5)
C7 0.0129(6) 0.0105(6) 0.0116(6) 0.0018(5) 0.0024(5) 0.0002(5)
S1 0.01315(16) 0.00880(16) 0.01035(16) 0.00009(11) 0.00044(11) -0.00257(11)

loop_
_atom_type_symbol
_atom_type_description
_atom_type_scat_dispersion_real
_atom_type_scat_dispersion_imag
_atom_type_scat_source
C C 0.0040 0.0020 'XDISP Program in WinGX L.Kissel & R.H.Pratt Acta Cryst A46 170 1990'
H H 0.0000 0.0000 'XDISP Program in WinGX L.Kissel & R.H.Pratt Acta Cryst A46 170 1990'
N N 0.0076 0.0040 'XDISP Program in WinGX L.Kissel & R.H.Pratt Acta Cryst A46 170 1990'
O O 0.0132 0.0074 'XDISP Program in WinGX L.Kissel & R.H.Pratt Acta Cryst A46 170 1990'
S S 0.1431 0.1480 'XDISP Program in WinGX L.Kissel & R.H.Pratt Acta Cryst A46 170 1990'

loop_
_geom_angle_atom_site_label_1
_geom_angle_atom_site_label_2
_geom_angle_atom_site_label_3
_geom_angle
_geom_angle_site_symmetry_3
O1 C1 N1 120.64(13) .
O1 C1 C2 121.76(14) 2_666
N1 C1 C2 117.59(12) 2_666
C1 N1 C2 125.26(13) .
C1 N1 H1N 115.1(18) .
C2 N1 H1N 119.5(18) .
C3 C2 N1 126.27(13) .
C3 C2 C1 116.58(12) 2_666
N1 C2 C1 117.15(13) 2_666
C2 C3 C4 131.50(13) .
C2 C3 H3 112.9(19) .
C4 C3 H3 115.6(19) .
C5 C4 C3 133.31(13) .
C5 C4 S1 109.80(11) .
C3 C4 S1 116.84(10) .
C4 C5 C6 112.88(13) .
C4 C5 H5 125.6(16) .
C6 C5 H5 121.5(16) .
C7 C6 C5 113.11(13) .
C7 C6 H6 123.5(16) .
C5 C6 H6 123.4(16) .
C6 C7 S1 111.41(12) .
C6 C7 H7 129.2(15) .
S1 C7 H7 119.4(15) .
C7 S1 C4 92.79(7) .

loop_
_geom_bond_atom_site_label_1
_geom_bond_atom_site_label_2
_geom_bond_distance
_geom_bond_site_symmetry_2
O1 C1 1.2357(18) .
C1 N1 1.362(2) .
C1 C2 1.482(2) 2_666
N1 C2 1.3976(18) .
N1 H1N 0.85(3) .
C2 C3 1.358(2) .
C2 C1 1.482(2) 2_666
C3 C4 1.441(2) .
C3 H3 0.94(3) .
C4 C5 1.385(2) .
C4 S1 1.7385(15) .
C5 C6 1.417(2) .
C5 H5 0.92(3) .
C6 C7 1.369(2) .
C6 H6 0.93(3) .
C7 S1 1.7039(15) .
C7 H7 0.97(2) .

loop_
_geom_hbond_atom_site_label_D
_geom_hbond_atom_site_label_H
_geom_hbond_atom_site_label_A
_geom_hbond_distance_DH
_geom_hbond_distance_HA
_geom_hbond_distance_DA
_geom_hbond_angle_DHA
_geom_hbond_site_symmetry_A
N1 H1N O1 0.85(3) 2.20(3) 2.9976(17) 156(2) 2_776
C5 H5 O1 0.92(3) 2.26(2) 3.1457(19) 161(2) 2_776
